data_7156525
loop_
_publ_author_name
'Hoffmann, Kerstin'
'Mayer, Peter'
'Dube, Henry'

_publ_section_title
;
 A hemithioindigo molecular motor for metal surface attachment.
;
_journal_issue 7
_journal_name_full 'Organic &amp; biomolecular chemistry'
_journal_page_first 1979
_journal_page_last 1983
_journal_paper_doi 10.1039/c8ob02424c
_journal_volume 17
_journal_year 2019
_chemical_formula_moiety 'C20 H33 B O2 S2'
_chemical_formula_sum 'C20 H33 B O2 S2'
_chemical_formula_weight 380.39
_chemical_name_common KH-106
_space_group_crystal_system monoclinic
_space_group_IT_number 15
_space_group_name_Hall '-C 2yc'
_space_group_name_H-M_alt 'C 1 2/c 1'
_symmetry_space_group_name_Hall '-C 2yc'
_symmetry_space_group_name_H-M 'C 1 2/c 1'
_atom_sites_solution_hydrogens geom
_audit_block_code C20H33BO2S2_vv595_dube
_audit_creation_method 'APEX3 v2016.9-0'
_audit_update_record
;
2018-09-24 deposited with the CCDC.
2018-10-22 downloaded from the CCDC.
;
_cell_angle_alpha 90
_cell_angle_beta 127.8800(10)
_cell_angle_gamma 90
_cell_formula_units_Z 4
_cell_length_a 19.3829(7)
_cell_length_b 11.6584(4)
_cell_length_c 12.0827(4)
_cell_measurement_reflns_used 9698
_cell_measurement_temperature 103.(2)
_cell_measurement_theta_max 27.0774
_cell_measurement_theta_min 2.6627
_cell_volume 2155.08(13)
_computing_cell_refinement 'SAINT V8.37A (Bruker AXS Inc., 2015)'
_computing_data_collection 'APEX3 v2016.5-0, Bruker AXS (2016)'
_computing_data_reduction 'SAINT V8.37A (Bruker AXS Inc., 2015)'
_computing_molecular_graphics 'shelXle (C.B. Huebschle, rev 807)'
_computing_structure_refinement 'SHELXL-2014/7 (Sheldrick, 2014)'
_computing_structure_solution 'XT, VERSION 2014/5'
_diffrn_ambient_temperature 103.(2)
_diffrn_detector_area_resol_mean 7.4074
_diffrn_measured_fraction_theta_full 0.994
_diffrn_measured_fraction_theta_max 0.991
_diffrn_measurement_device 'fixed-chi three-circle diffractometer'
_diffrn_measurement_device_type 'Bruker D8 Venture TXS'
_diffrn_measurement_method 'mix of phi and omega scans'
_diffrn_radiation_monochromator 'focusing mirrors'
_diffrn_radiation_type MoK\a
_diffrn_radiation_wavelength 0.71073
_diffrn_reflns_av_R_equivalents 0.0307
_diffrn_reflns_av_unetI/netI 0.0204
_diffrn_reflns_Laue_measured_fraction_full 0.994
_diffrn_reflns_Laue_measured_fraction_max 0.991
_diffrn_reflns_limit_h_max 24
_diffrn_reflns_limit_h_min -24
_diffrn_reflns_limit_k_max 14
_diffrn_reflns_limit_k_min -14
_diffrn_reflns_limit_l_max 15
_diffrn_reflns_limit_l_min -15
_diffrn_reflns_number 14630
_diffrn_reflns_point_group_measured_fraction_full 0.994
_diffrn_reflns_point_group_measured_fraction_max 0.991
_diffrn_reflns_theta_full 25.242
_diffrn_reflns_theta_max 27.103
_diffrn_reflns_theta_min 3.495
_diffrn_source 'rotating anode (TXS)'
_diffrn_source_current 50
_diffrn_source_power 2.5
_diffrn_source_type 'Bruker TXS'
_diffrn_source_voltage 50
_exptl_absorpt_coefficient_mu 0.257
_exptl_absorpt_correction_T_max 0.9705
_exptl_absorpt_correction_T_min 0.8971
_exptl_absorpt_correction_type multi-scan
_exptl_absorpt_process_details
;
SADABS-2016/2 - Bruker AXS area detector scaling and absorption correction
;
_exptl_crystal_colour colourless
_exptl_crystal_density_diffrn 1.172
_exptl_crystal_density_method 'not measured'
_exptl_crystal_description block
_exptl_crystal_F_000 824
_exptl_crystal_size_max 0.090
_exptl_crystal_size_mid 0.070
_exptl_crystal_size_min 0.050
_refine_diff_density_max 0.317
_refine_diff_density_min -0.223
_refine_diff_density_rms 0.043
_refine_ls_extinction_method none
_refine_ls_goodness_of_fit_ref 1.079
_refine_ls_hydrogen_treatment constr
_refine_ls_matrix_type full
_refine_ls_number_parameters 120
_refine_ls_number_reflns 2368
_refine_ls_number_restraints 0
_refine_ls_restrained_S_all 1.079
_refine_ls_R_factor_all 0.0342
_refine_ls_R_factor_gt 0.0282
_refine_ls_shift/su_max 0.000
_refine_ls_shift/su_mean 0.000
_refine_ls_structure_factor_coef Fsqd
_refine_ls_weighting_details 'w=1/[\s^2^(Fo^2^)+(0.0257P)^2^+2.2115P] where P=(Fo^2^+2Fc^2^)/3'
_refine_ls_weighting_scheme calc
_refine_ls_wR_factor_gt 0.0668
_refine_ls_wR_factor_ref 0.0719
_reflns_Friedel_coverage 0.000
_reflns_number_gt 2110
_reflns_number_total 2368
_reflns_threshold_expression 'I > 2\s(I)'
_cod_data_source_file c8ob02424c2.cif
_cod_data_source_block vv595
_cod_depositor_comments
;
The following automatic conversions were performed:

'_exptl_absorpt_correction_type' value 'Multi-Scan' changed to
'multi-scan' according to
/home/data/users/saulius/crontab/automatic-downloads/rss-feeds/RSC/lib/dictionaries/cif_core.dic
dictionary named 'cif_core.dic' version 2.4.2 from 2011-04-26.

Automatic conversion script
Id: cif_fix_values 4973 2017-02-22 13:04:09Z antanas 

 Adding full bibliography for 7156524--7156529.cif.
;
_cod_database_code 7156525
_shelx_estimated_absorpt_t_min 0.977
_shelx_estimated_absorpt_t_max 0.987
_shelx_space_group_comment
;
The symmetry employed for this shelxl refinement is uniquely defined
by the following loop, which should always be used as a source of
symmetry information in preference to the above space-group names.
They are only intended as comments.
;

loop_
_space_group_symop_operation_xyz
'x, y, z'
'-x, y, -z+1/2'
'x+1/2, y+1/2, z'
'-x+1/2, y+1/2, -z+1/2'
'-x, -y, -z'
'x, -y, z-1/2'
'-x+1/2, -y+1/2, -z'
'x+1/2, -y+1/2, z-1/2'

loop_
_atom_site_label
_atom_site_type_symbol
_atom_site_fract_x
_atom_site_fract_y
_atom_site_fract_z
_atom_site_U_iso_or_equiv
_atom_site_adp_type
_atom_site_occupancy
_atom_site_site_symmetry_order
_atom_site_calc_flag
_atom_site_refinement_flags_posn
_atom_site_refinement_flags_adp
_atom_site_refinement_flags_occupancy
S1 S 0.32154(2) 0.07774(2) 0.09487(3) 0.01512(9) Uani 1 1 d . . .
O1 O 0.42960(5) 0.53514(7) 0.21338(9) 0.01789(19) Uani 1 1 d . . .
C1 C 0.5000 0.33744(14) 0.2500 0.0158(3) Uani 1 2 d S T P
C2 C 0.42138(8) 0.27617(10) 0.18193(12) 0.0159(2) Uani 1 1 d . . .
H2 H 0.3677 0.3167 0.1349 0.019 Uiso 1 1 calc R U .
C3 C 0.42097(8) 0.15630(10) 0.18238(12) 0.0148(2) Uani 1 1 d . . .
C4 C 0.5000 0.09716(14) 0.2500 0.0154(3) Uani 1 2 d S T P
H4 H 0.5000 0.0157 0.2500 0.019 Uiso 1 2 calc R U P
C5 C 0.30243(8) 0.07391(10) 0.22768(13) 0.0162(2) Uani 1 1 d . . .
C6 C 0.28289(9) 0.19392(11) 0.25162(14) 0.0232(3) Uani 1 1 d . . .
H6A H 0.2681 0.1898 0.3159 0.035 Uiso 1 1 calc R U .
H6B H 0.2335 0.2265 0.1619 0.035 Uiso 1 1 calc R U .
H6C H 0.3345 0.2427 0.2924 0.035 Uiso 1 1 calc R U .
C7 C 0.22248(9) -0.00323(12) 0.16184(15) 0.0247(3) Uani 1 1 d . . .
H7A H 0.2063 -0.0079 0.2243 0.037 Uiso 1 1 calc R U .
H7B H 0.2361 -0.0802 0.1476 0.037 Uiso 1 1 calc R U .
H7C H 0.1736 0.0288 0.0714 0.037 Uiso 1 1 calc R U .
C8 C 0.38120(9) 0.02247(13) 0.36448(14) 0.0255(3) Uani 1 1 d . . .
H8A H 0.3702 0.0210 0.4335 0.038 Uiso 1 1 calc R U .
H8B H 0.4331 0.0692 0.4004 0.038 Uiso 1 1 calc R U .
H8C H 0.3910 -0.0559 0.3475 0.038 Uiso 1 1 calc R U .
C9 C 0.45994(8) 0.65403(10) 0.25090(13) 0.0175(3) Uani 1 1 d . . .
C10 C 0.48532(9) 0.67376(12) 0.39650(14) 0.0250(3) Uani 1 1 d . . .
H10A H 0.5045 0.7533 0.4251 0.038 Uiso 1 1 calc R U .
H10B H 0.5330 0.6217 0.4636 0.038 Uiso 1 1 calc R U .
H10C H 0.4347 0.6589 0.3943 0.038 Uiso 1 1 calc R U .
C11 C 0.38598(9) 0.73333(11) 0.14448(15) 0.0244(3) Uani 1 1 d . . .
H11A H 0.4073 0.8126 0.1634 0.037 Uiso 1 1 calc R U .
H11B H 0.3383 0.7271 0.1513 0.037 Uiso 1 1 calc R U .
H11C H 0.3646 0.7115 0.0499 0.037 Uiso 1 1 calc R U .
B1 B 0.5000 0.47108(16) 0.2500 0.0160(4) Uani 1 2 d S T P

loop_
_atom_site_aniso_label
_atom_site_aniso_U_11
_atom_site_aniso_U_22
_atom_site_aniso_U_33
_atom_site_aniso_U_23
_atom_site_aniso_U_13
_atom_site_aniso_U_12
S1 0.01512(15) 0.01513(15) 0.01567(16) -0.00263(11) 0.00975(12) -0.00263(11)
O1 0.0161(4) 0.0116(4) 0.0252(5) -0.0011(3) 0.0122(4) -0.0011(3)
C1 0.0183(8) 0.0142(8) 0.0171(8) 0.000 0.0120(7) 0.000
C2 0.0161(6) 0.0154(6) 0.0171(6) 0.0017(4) 0.0108(5) 0.0018(4)
C3 0.0157(6) 0.0156(5) 0.0149(6) -0.0009(4) 0.0103(5) -0.0014(4)
C4 0.0194(8) 0.0121(7) 0.0182(8) 0.000 0.0133(7) 0.000
C5 0.0159(6) 0.0183(6) 0.0163(6) -0.0009(5) 0.0110(5) -0.0015(5)
C6 0.0249(7) 0.0222(6) 0.0277(7) -0.0058(5) 0.0189(6) -0.0015(5)
C7 0.0244(7) 0.0257(7) 0.0285(7) -0.0035(6) 0.0185(6) -0.0082(5)
C8 0.0241(7) 0.0326(7) 0.0194(6) 0.0063(5) 0.0131(6) 0.0030(5)
C9 0.0163(6) 0.0112(5) 0.0237(6) -0.0008(5) 0.0116(5) -0.0003(4)
C10 0.0274(7) 0.0228(6) 0.0281(7) -0.0040(5) 0.0187(6) 0.0001(5)
C11 0.0201(6) 0.0165(6) 0.0327(7) 0.0027(5) 0.0143(6) 0.0036(5)
B1 0.0157(9) 0.0157(9) 0.0148(9) 0.000 0.0085(8) 0.000

loop_
_atom_type_symbol
_atom_type_description
_atom_type_scat_dispersion_real
_atom_type_scat_dispersion_imag
_atom_type_scat_source
C C 0.0033 0.0016 'International Tables Vol C Tables 4.2.6.8 and 6.1.1.4'
H H 0.0000 0.0000 'International Tables Vol C Tables 4.2.6.8 and 6.1.1.4'
B B 0.0013 0.0007 'International Tables Vol C Tables 4.2.6.8 and 6.1.1.4'
O O 0.0106 0.0060 'International Tables Vol C Tables 4.2.6.8 and 6.1.1.4'
S S 0.1246 0.1234 'International Tables Vol C Tables 4.2.6.8 and 6.1.1.4'

loop_
_geom_angle_atom_site_label_1
_geom_angle_atom_site_label_2
_geom_angle_atom_site_label_3
_geom_angle
_geom_angle_site_symmetry_1
_geom_angle_site_symmetry_3
C3 S1 C5 102.52(5) . .
B1 O1 C9 106.57(10) . .
C2 C1 C2 118.80(15) 2_655 .
C2 C1 B1 120.60(7) 2_655 .
C2 C1 B1 120.60(7) . .
C3 C2 C1 120.90(11) . .
C3 C2 H2 119.6 . .
C1 C2 H2 119.6 . .
C4 C3 C2 119.26(11) . .
C4 C3 S1 119.46(9) . .
C2 C3 S1 121.26(9) . .
C3 C4 C3 120.87(15) . 2_655
C3 C4 H4 119.6 . .
C3 C4 H4 119.6 2_655 .
C6 C5 C8 110.85(11) . .
C6 C5 C7 110.44(10) . .
C8 C5 C7 110.72(11) . .
C6 C5 S1 110.30(8) . .
C8 C5 S1 110.38(8) . .
C7 C5 S1 103.96(8) . .
C5 C6 H6A 109.5 . .
C5 C6 H6B 109.5 . .
H6A C6 H6B 109.5 . .
C5 C6 H6C 109.5 . .
H6A C6 H6C 109.5 . .
H6B C6 H6C 109.5 . .
C5 C7 H7A 109.5 . .
C5 C7 H7B 109.5 . .
H7A C7 H7B 109.5 . .
C5 C7 H7C 109.5 . .
H7A C7 H7C 109.5 . .
H7B C7 H7C 109.5 . .
C5 C8 H8A 109.5 . .
C5 C8 H8B 109.5 . .
H8A C8 H8B 109.5 . .
C5 C8 H8C 109.5 . .
H8A C8 H8C 109.5 . .
H8B C8 H8C 109.5 . .
O1 C9 C11 108.89(10) . .
O1 C9 C10 106.48(10) . .
C11 C9 C10 110.70(11) . .
O1 C9 C9 102.04(6) . 2_655
C11 C9 C9 114.67(11) . 2_655
C10 C9 C9 113.30(13) . 2_655
C9 C10 H10A 109.5 . .
C9 C10 H10B 109.5 . .
H10A C10 H10B 109.5 . .
C9 C10 H10C 109.5 . .
H10A C10 H10C 109.5 . .
H10B C10 H10C 109.5 . .
C9 C11 H11A 109.5 . .
C9 C11 H11B 109.5 . .
H11A C11 H11B 109.5 . .
C9 C11 H11C 109.5 . .
H11A C11 H11C 109.5 . .
H11B C11 H11C 109.5 . .
O1 B1 O1 113.88(15) . 2_655
O1 B1 C1 123.06(8) . .
O1 B1 C1 123.06(8) 2_655 .

loop_
_geom_bond_atom_site_label_1
_geom_bond_atom_site_label_2
_geom_bond_distance
_geom_bond_site_symmetry_2
S1 C3 1.7800(12) .
S1 C5 1.8560(12) .
O1 B1 1.3689(13) .
O1 C9 1.4646(14) .
C1 C2 1.4034(14) 2_655
C1 C2 1.4035(14) .
C1 B1 1.558(2) .
C2 C3 1.3975(16) .
C2 H2 0.9500 .
C3 C4 1.3974(14) .
C4 C3 1.3974(14) 2_655
C4 H4 0.9500 .
C5 C6 1.5228(17) .
C5 C8 1.5244(17) .
C5 C7 1.5262(17) .
C6 H6A 0.9800 .
C6 H6B 0.9800 .
C6 H6C 0.9800 .
C7 H7A 0.9800 .
C7 H7B 0.9800 .
C7 H7C 0.9800 .
C8 H8A 0.9800 .
C8 H8B 0.9800 .
C8 H8C 0.9800 .
C9 C11 1.5164(17) .
C9 C10 1.5254(18) .
C9 C9 1.567(2) 2_655
C10 H10A 0.9800 .
C10 H10B 0.9800 .
C10 H10C 0.9800 .
C11 H11A 0.9800 .
C11 H11B 0.9800 .
C11 H11C 0.9800 .
B1 O1 1.3689(13) 2_655

loop_
_geom_torsion_atom_site_label_1
_geom_torsion_atom_site_label_2
_geom_torsion_atom_site_label_3
_geom_torsion_atom_site_label_4
_geom_torsion
_geom_torsion_site_symmetry_1
_geom_torsion_site_symmetry_4
C2 C1 C2 C3 0.46(8) 2_655 .
B1 C1 C2 C3 -179.53(8) . .
C1 C2 C3 C4 -0.92(16) . .
C1 C2 C3 S1 -179.35(7) . .
C5 S1 C3 C4 97.10(8) . .
C5 S1 C3 C2 -84.47(11) . .
C2 C3 C4 C3 0.46(8) . 2_655
S1 C3 C4 C3 178.91(9) . 2_655
C3 S1 C5 C6 67.12(9) . .
C3 S1 C5 C8 -55.71(10) . .
C3 S1 C5 C7 -174.49(8) . .
B1 O1 C9 C11 145.80(9) . .
B1 O1 C9 C10 -94.80(10) . .
B1 O1 C9 C9 24.20(13) . 2_655
C9 O1 B1 O1 -10.12(6) . 2_655
C9 O1 B1 C1 169.88(6) . .
C2 C1 B1 O1 -165.22(7) 2_655 .
C2 C1 B1 O1 14.78(7) . .
C2 C1 B1 O1 14.78(7) 2_655 2_655
C2 C1 B1 O1 -165.22(7) . 2_655
